data_1534583
loop_
_publ_author_name
'Anderson, T.M.'
'Musaev, D.G.'
'Kirk, M.L.'
'Neiwert, W.A.'
'Schultz, A.J.'
'Piccoli, P.M.B.'
'Koetzle, F.'

_publ_section_title
;
 A Late-Transition Metal Oxo Complex: K7 Na9 [O=PtIV (H2 O)L2], L = [P W9
 O34]9-
;
_journal_name_full Science
_journal_page_first 2074
_journal_page_last 2077
_journal_volume 306
_journal_year 2004
_chemical_formula_sum 'H49.2 K7.6 Na1.4 O90.5 P2 Pd0.3 W18.7'
_chemical_name_systematic
;
H5.6 K7.6 Na1.4 ((Pd (H2 O)2)0.3 (W O (H2 O))0.7 (P W9 O34)2) (H2 O)20.5
;
_space_group_IT_number 70
_symmetry_space_group_name_Hall '-F 2uv 2vw'
_symmetry_space_group_name_H-M 'F d d d :2'
_cell_angle_alpha 90
_cell_angle_beta 90
_cell_angle_gamma 90
_cell_formula_units_Z 16
_cell_length_a 28.637
_cell_length_b 31.735
_cell_length_c 38.228
_cell_volume 34741.423
_citation_journal_id_ASTM SCIEAS
_cod_data_source_file Anderson_SCIEAS_2004_1819.cif
_cod_data_source_block H49.2K7.6Na1.4O90.5P2Pd0.3W18.7
_cod_original_cell_volume 34741.42
_cod_database_code 1534583

loop_
_symmetry_equiv_pos_as_xyz
x,y,z
-x+1/4,-y+1/4,z
x,-y+1/4,-z+1/4
-x+1/4,y,-z+1/4
-x,-y,-z
x-1/4,y-1/4,-z
-x,y-1/4,z-1/4
x-1/4,-y,z-1/4
x,y+1/2,z+1/2
-x+1/4,-y+3/4,z+1/2
x,-y+3/4,-z+3/4
-x+1/4,y+1/2,-z+3/4
-x,-y+1/2,-z+1/2
x-1/4,y+1/4,-z+1/2
-x,y+1/4,z+1/4
x-1/4,-y+1/2,z+1/4
x+1/2,y,z+1/2
-x+3/4,-y+1/4,z+1/2
x+1/2,-y+1/4,-z+3/4
-x+3/4,y,-z+3/4
-x+1/2,-y,-z+1/2
x+1/4,y-1/4,-z+1/2
-x+1/2,y-1/4,z+1/4
x+1/4,-y,z+1/4
x+1/2,y+1/2,z
-x+3/4,-y+3/4,z
x+1/2,-y+3/4,-z+1/4
-x+3/4,y+1/2,-z+1/4
-x+1/2,-y+1/2,-z
x+1/4,y+1/4,-z
-x+1/2,y+1/4,z-1/4
x+1/4,-y+1/2,z-1/4

loop_
_atom_site_label
_atom_site_type_symbol
_atom_site_fract_x
_atom_site_fract_y
_atom_site_fract_z
_atom_site_occupancy
_atom_site_U_iso_or_equiv
K2 K+1 0.15541 -0.03854 -0.06512 1 0.0
O22 O-2 0.2727 -0.0364 0.1025 1 0.0
O43 O-2 0.203 0.125 0.125 1 0.0
O36 O-2 0.3245 -0.0292 -0.1147 1 0.0
O37 O-2 0.1779 0.049 -0.0663 1 0.0
O46 O-2 0.1019 0.0687 0.0251 1 0.0
O18 O-2 0.4321 -0.0142 0.0505 1 0.0
W7 W+6 0.335672 -0.026822 0.116991 1 0.0
O44 O-2 0.1474 -0.002 0.0051 0.75 0.0
O24 O-2 0.48 0.0556 0.0562 1 0.0
O17 O-2 0.3529 -0.048 0.0676 1 0.0
O4 O-2 0.3487 0.1772 -0.0353 1 0.0
K5 K+1 0.2899 0.0887 0.1505 0.3 0.0
K4 K+1 0.31047 -0.09592 -0.06249 1 0.0
O9 O-2 0.4952 0.1243 0.011 1 0.0
W4 W+6 0.33604 0.144703 -0.000441 1 0.0
O7 O-2 0.3472 -0.0749 0.1375 1 0.0
O47 O-2 0.125 0.125 0.0725 0.5 0.0
O15 O-2 0.2574 0.0468 -0.008 1 0.0
O38 O-2 0.5517 0.1013 -0.1106 1 0.0
O13 O-2 0.4317 0.0621 -0.0029 1 0.0
O16 O-2 0.2561 -0.0175 0.0355 1 0.0
O49 O-2 0.375 0.1008 0.875 0.5 0.0
W6 W+6 0.23426 0.00811 0.083761 1 0.0
K3 K+1 0.52784 0.1466 -0.05157 1 0.0
O11 O-2 0.3261 -0.0526 -0.0008 1 0.0
Pd1 Pd+2 0.4467 0.125 0.125 0.3 0.0
O28 O-2 0.322 0.0061 0.1528 1 0.0
O6 O-2 0.1795 -0.018 0.0825 1 0.0
O34 O-2 0.3896 0.0653 0.065 1 0.0
O31 O-2 0.344 0.0229 0.022 1 0.0
O35 O-2 0.5213 0.125 0.125 1 0.0
O45 O-2 0.2665 0.1734 0.3311 1 0.0
O27 O-2 0.2308 0.0364 0.1233 1 0.0
W2 W+6 0.27929 -0.006621 -0.007844 1 0.0
O23 O-2 0.3977 -0.0035 0.1131 1 0.0
O30 O-2 0.4523 0.1298 0.0758 1 0.0
W5 W+6 0.23493 0.09889 0.02123 1 0.0
O42 O-2 0.2488 0.0185 0.1987 1 0.0
O10 O-2 0.3266 0.0101 -0.0442 1 0.0
O29 O-2 0.4509 0.0653 0.1208 1 0.0
O12 O-2 0.4059 -0.0152 -0.0164 1 0.0
O8 O-2 0.4938 -0.0095 0.1046 1 0.0
O25 O-2 0.3225 0.1808 0.0336 1 0.0
W9 W+6 0.448399 0.101183 0.0319 1 0.0
O48 O-2 0.1016 0.0714 0.9614 0.5 0.0
O19 O-2 0.398 0.1353 0.018 1 0.0
O33 O-2 0.3135 0.0321 0.083 1 0.0
O5 O-2 0.1818 0.1017 -0.0019 1 0.0
O32 O-2 0.3131 0.093 0.042 1 0.0
P1 P+4 0.33976 0.05423 0.05324 1 0.0
O14 O-2 0.3546 0.0899 -0.0273 1 0.0
O40 O-2 0.3437 -0.1744 -0.0739 1 0.0
O26 O-2 0.2294 0.138 0.0495 1 0.0
W8 W+6 0.448571 0.019624 0.088576 1 0.0
W1 W+6 0.38196 0.038905 -0.032605 1 0.0
W10 W+6 0.46252 0.125 0.125 0.7 0.0
O2 O-2 0.2428 -0.033 -0.0359 1 0.0
O21 O-2 0.2235 0.0552 0.0533 1 0.0
O1 O-2 0.4074 0.0428 -0.0732 1 0.0
Na1 Na+1 0.2834 0.0588 0.1682 0.7 0.0
O39 O-2 0.4343 0.1428 -0.0692 1 0.0
O41 O-2 0.3815 0.125 0.125 1 0.0
W3 W+6 0.38242 -0.04436 0.024702 1 0.0
O20 O-2 0.2728 0.1299 -0.0115 1 0.0
O3 O-2 0.4099 -0.0923 0.0194 1 0.0
K1 K+1 0.5 0 0 1 0.0
